data_4032991
loop_
_publ_author_name
'Tung, Po-Ting'
'Zhong, Chang-Zhi'
'Chien, Tzu-Chiang'
'Yeh, Ming-Chang P'

_publ_section_title
;
 Synthesis of Spirolactams and Fused Bicyclic Lactams via Acid-Promoted
 Cyclolactamization of (Ethynyl(tosyl)amino)methyl-Tethered
 Cyclohex-2-enols.
;
_journal_issue 21
_journal_name_full 'The Journal of organic chemistry'
_journal_page_first 11543
_journal_page_last 11557
_journal_paper_doi 10.1021/acs.joc.7b02158
_journal_volume 82
_journal_year 2017
_chemical_formula_moiety 'C22 H23 N O3 S'
_chemical_formula_sum 'C22 H23 N O3 S'
_chemical_formula_weight 381.47
_chemical_name_systematic
;
 ?
;
_space_group_IT_number 14
_symmetry_cell_setting monoclinic
_symmetry_space_group_name_Hall '-P 2yn'
_symmetry_space_group_name_H-M 'P 1 21/n 1'
_atom_sites_solution_hydrogens geom
_atom_sites_solution_primary direct
_atom_sites_solution_secondary difmap
_audit_creation_method SHELXL-97
_cell_angle_alpha 90.00
_cell_angle_beta 102.930(2)
_cell_angle_gamma 90.00
_cell_formula_units_Z 4
_cell_length_a 13.4105(8)
_cell_length_b 8.0327(4)
_cell_length_c 18.4137(11)
_cell_measurement_reflns_used 5378
_cell_measurement_temperature 200(2)
_cell_measurement_theta_max 25.02
_cell_measurement_theta_min 2.78
_cell_volume 1933.28(19)
_computing_molecular_graphics 'Ortep-3 for Windows (Farrugia, 1997)'
_computing_publication_material 'WinGX publication routines (Farrugia, 1999)'
_computing_structure_refinement 'SHELXL-97 (Sheldrick, 1997)'
_computing_structure_solution 'SHELXS-86 (Sheldrick, 1986)'
_diffrn_ambient_temperature 200(2)
_diffrn_measured_fraction_theta_full 0.997
_diffrn_measured_fraction_theta_max 0.997
_diffrn_measurement_device_type 'D8 Venture'
_diffrn_radiation_monochromator graphite
_diffrn_radiation_source 'fine-focus sealed tube'
_diffrn_radiation_type MoK\a
_diffrn_radiation_wavelength 0.71073
_diffrn_reflns_av_R_equivalents 0.0696
_diffrn_reflns_av_sigmaI/netI 0.0490
_diffrn_reflns_limit_h_max 15
_diffrn_reflns_limit_h_min -15
_diffrn_reflns_limit_k_max 9
_diffrn_reflns_limit_k_min -9
_diffrn_reflns_limit_l_max 21
_diffrn_reflns_limit_l_min -21
_diffrn_reflns_number 20303
_diffrn_reflns_theta_full 25.06
_diffrn_reflns_theta_max 25.06
_diffrn_reflns_theta_min 2.27
_exptl_absorpt_coefficient_mu 0.190
_exptl_absorpt_correction_T_max 0.9758
_exptl_absorpt_correction_T_min 0.9559
_exptl_absorpt_correction_type multi-scan
_exptl_crystal_colour colorless
_exptl_crystal_density_diffrn 1.311
_exptl_crystal_density_method 'not measured'
_exptl_crystal_description prism
_exptl_crystal_F_000 808
_exptl_crystal_size_max 0.24
_exptl_crystal_size_mid 0.22
_exptl_crystal_size_min 0.13
_refine_diff_density_max 0.791
_refine_diff_density_min -0.371
_refine_diff_density_rms 0.055
_refine_ls_extinction_method none
_refine_ls_goodness_of_fit_ref 1.035
_refine_ls_hydrogen_treatment constr
_refine_ls_matrix_type full
_refine_ls_number_parameters 245
_refine_ls_number_reflns 3413
_refine_ls_number_restraints 0
_refine_ls_restrained_S_all 1.035
_refine_ls_R_factor_all 0.0818
_refine_ls_R_factor_gt 0.0568
_refine_ls_shift/su_max 0.001
_refine_ls_shift/su_mean 0.000
_refine_ls_structure_factor_coef Fsqd
_refine_ls_weighting_details 'calc w=1/[\s^2^(Fo^2^)+(0.0359P)^2^+2.9612P] where P=(Fo^2^+2Fc^2^)/3'
_refine_ls_weighting_scheme calc
_refine_ls_wR_factor_gt 0.1171
_refine_ls_wR_factor_ref 0.1294
_reflns_number_gt 2584
_reflns_number_total 3413
_reflns_threshold_expression >2sigma(I)
_cod_data_source_file jo7b02158_si_002.cif
_cod_data_source_block d18977_10a_CCDC_1553347
_cod_depositor_comments 'Adding full bibliography for 4032987--4032992.cif.'
_cod_original_cell_volume 1933.27(19)
_cod_original_sg_symbol_H-M 'P 21/n'
_cod_database_code 4032991

loop_
_symmetry_equiv_pos_as_xyz
'x, y, z'
'-x+1/2, y+1/2, -z+1/2'
'-x, -y, -z'
'x-1/2, -y-1/2, z-1/2'

loop_
_atom_site_label
_atom_site_type_symbol
_atom_site_fract_x
_atom_site_fract_y
_atom_site_fract_z
_atom_site_U_iso_or_equiv
_atom_site_adp_type
_atom_site_occupancy
_atom_site_symmetry_multiplicity
_atom_site_calc_flag
_atom_site_refinement_flags
C1 C 0.5702(2) 0.1306(3) 0.66307(16) 0.0258(6) Uani 1 1 d .
C2 C 0.6375(2) 0.1583(4) 0.73045(17) 0.0356(7) Uani 1 1 d .
H2 H 0.6738 0.2604 0.7399 0.043 Uiso 1 1 calc R
C3 C 0.6511(2) 0.0348(4) 0.78384(19) 0.0442(9) Uani 1 1 d .
H3 H 0.6982 0.0521 0.8300 0.053 Uiso 1 1 calc R
C4 C 0.5978(2) -0.1131(4) 0.77173(19) 0.0405(8) Uani 1 1 d .
C5 C 0.6121(3) -0.2471(5) 0.8303(2) 0.0650(12) Uani 1 1 d .
H5A H 0.6194 -0.3552 0.8074 0.097 Uiso 1 1 calc R
H5B H 0.5525 -0.2496 0.8529 0.097 Uiso 1 1 calc R
H5C H 0.6738 -0.2236 0.8689 0.097 Uiso 1 1 calc R
C6 C 0.5293(3) -0.1373(4) 0.70401(19) 0.0422(8) Uani 1 1 d .
H6 H 0.4915 -0.2381 0.6952 0.051 Uiso 1 1 calc R
C7 C 0.5154(2) -0.0167(4) 0.64923(18) 0.0352(7) Uani 1 1 d .
H7 H 0.4689 -0.0344 0.6027 0.042 Uiso 1 1 calc R
C8 C 0.3833(2) 0.2471(4) 0.48658(15) 0.0277(6) Uani 1 1 d .
H8A H 0.4001 0.3192 0.4474 0.033 Uiso 1 1 calc R
H8B H 0.4086 0.1336 0.4801 0.033 Uiso 1 1 calc R
C9 C 0.2708(2) 0.2425(4) 0.47841(17) 0.0313(7) Uani 1 1 d .
C10 C 0.2145(2) 0.1150(4) 0.44920(19) 0.0400(8) Uani 1 1 d .
H10 H 0.2481 0.0230 0.4328 0.048 Uiso 1 1 calc R
C11 C 0.1008(2) 0.1051(4) 0.4401(2) 0.0537(10) Uani 1 1 d .
H11A H 0.0819 -0.0079 0.4537 0.064 Uiso 1 1 calc R
H11B H 0.0671 0.1248 0.3872 0.064 Uiso 1 1 calc R
C12 C 0.0632(2) 0.2327(4) 0.4886(2) 0.0504(9) Uani 1 1 d .
H12A H -0.0122 0.2418 0.4732 0.060 Uiso 1 1 calc R
H12B H 0.0811 0.1957 0.5412 0.060 Uiso 1 1 calc R
C13 C 0.1111(2) 0.4014(4) 0.4818(2) 0.0510(10) Uani 1 1 d .
H13A H 0.0855 0.4818 0.5142 0.061 Uiso 1 1 calc R
H13B H 0.0889 0.4408 0.4298 0.061 Uiso 1 1 calc R
C14 C 0.2273(2) 0.3994(4) 0.50325(19) 0.0397(8) Uani 1 1 d .
H14 H 0.2532 0.4959 0.4785 0.048 Uiso 1 1 calc R
C15 C 0.2695(2) 0.4135(4) 0.58665(18) 0.0388(8) Uani 1 1 d .
H15 H 0.2400 0.3182 0.6098 0.047 Uiso 1 1 calc R
C16 C 0.2356(2) 0.5717(4) 0.62036(18) 0.0343(7) Uani 1 1 d .
C17 C 0.1728(3) 0.5584(4) 0.66976(18) 0.0418(8) Uani 1 1 d .
H17 H 0.1531 0.4513 0.6834 0.050 Uiso 1 1 calc R
C18 C 0.1382(3) 0.6981(5) 0.69976(19) 0.0463(9) Uani 1 1 d .
H18 H 0.0954 0.6862 0.7342 0.056 Uiso 1 1 calc R
C19 C 0.1646(2) 0.8532(5) 0.68058(19) 0.0453(9) Uani 1 1 d .
H19 H 0.1405 0.9492 0.7015 0.054 Uiso 1 1 calc R
C20 C 0.2265(3) 0.8692(4) 0.6307(2) 0.0497(9) Uani 1 1 d .
H20 H 0.2447 0.9766 0.6164 0.060 Uiso 1 1 calc R
C21 C 0.2624(2) 0.7273(5) 0.60094(19) 0.0455(9) Uani 1 1 d .
H21 H 0.3059 0.7387 0.5670 0.055 Uiso 1 1 calc R
C22 C 0.3861(2) 0.3954(4) 0.61036(17) 0.0293(7) Uani 1 1 d .
N1 N 0.43510(16) 0.3126(3) 0.56182(12) 0.0250(5) Uani 1 1 d .
O1 O 0.61452(15) 0.4226(3) 0.61752(12) 0.0393(6) Uani 1 1 d .
O2 O 0.58701(15) 0.1921(3) 0.52812(11) 0.0373(5) Uani 1 1 d .
O3 O 0.43386(15) 0.4392(3) 0.67133(11) 0.0373(5) Uani 1 1 d .
S1 S 0.56070(5) 0.27487(9) 0.59025(4) 0.0275(2) Uani 1 1 d .

loop_
_atom_site_aniso_label
_atom_site_aniso_U_11
_atom_site_aniso_U_22
_atom_site_aniso_U_33
_atom_site_aniso_U_23
_atom_site_aniso_U_13
_atom_site_aniso_U_12
C1 0.0211(14) 0.0273(15) 0.0294(16) 0.0051(13) 0.0065(12) 0.0045(11)
C2 0.0283(16) 0.0386(18) 0.0373(19) 0.0063(15) 0.0022(14) -0.0044(13)
C3 0.0343(18) 0.057(2) 0.0360(19) 0.0120(17) -0.0036(15) 0.0000(16)
C4 0.0412(18) 0.0401(19) 0.040(2) 0.0170(16) 0.0088(15) 0.0100(15)
C5 0.071(3) 0.060(3) 0.063(3) 0.033(2) 0.014(2) 0.008(2)
C6 0.052(2) 0.0281(17) 0.048(2) 0.0060(16) 0.0154(17) -0.0053(15)
C7 0.0385(17) 0.0338(17) 0.0317(18) 0.0026(14) 0.0044(14) -0.0046(14)
C8 0.0264(14) 0.0285(16) 0.0274(16) 0.0005(13) 0.0041(12) 0.0050(12)
C9 0.0268(15) 0.0297(16) 0.0349(17) -0.0041(14) 0.0020(12) 0.0050(12)
C10 0.0328(17) 0.0348(18) 0.050(2) -0.0167(16) 0.0049(15) 0.0059(14)
C11 0.0327(18) 0.046(2) 0.079(3) -0.026(2) 0.0057(18) -0.0033(15)
C12 0.0250(16) 0.058(2) 0.068(2) -0.019(2) 0.0098(16) -0.0006(16)
C13 0.0257(17) 0.052(2) 0.071(3) -0.0277(19) 0.0020(16) 0.0060(15)
C14 0.0291(16) 0.0398(18) 0.048(2) -0.0129(16) 0.0045(15) 0.0034(14)
C15 0.0299(17) 0.0440(19) 0.044(2) -0.0031(16) 0.0112(14) 0.0094(14)
C16 0.0244(15) 0.0408(18) 0.0355(18) -0.0087(15) 0.0024(13) 0.0060(13)
C17 0.046(2) 0.045(2) 0.0347(19) -0.0020(16) 0.0107(16) 0.0054(16)
C18 0.047(2) 0.060(2) 0.036(2) -0.0106(18) 0.0168(16) 0.0054(17)
C19 0.0399(19) 0.048(2) 0.046(2) -0.0218(17) 0.0048(16) 0.0108(16)
C20 0.054(2) 0.0381(19) 0.056(2) -0.0063(18) 0.0103(19) -0.0081(17)
C21 0.0383(18) 0.060(2) 0.043(2) -0.0152(18) 0.0184(15) -0.0082(17)
C22 0.0270(15) 0.0306(16) 0.0300(18) -0.0006(13) 0.0062(13) 0.0042(12)
N1 0.0194(11) 0.0292(13) 0.0263(13) 0.0027(10) 0.0048(10) 0.0041(9)
O1 0.0278(11) 0.0368(12) 0.0511(14) 0.0127(11) 0.0039(10) -0.0072(9)
O2 0.0277(11) 0.0529(14) 0.0343(12) 0.0067(10) 0.0133(9) 0.0121(10)
O3 0.0307(11) 0.0496(13) 0.0295(12) -0.0067(11) 0.0023(9) 0.0043(10)
S1 0.0188(3) 0.0313(4) 0.0328(4) 0.0088(3) 0.0063(3) 0.0026(3)

loop_
_atom_type_symbol
_atom_type_description
_atom_type_scat_dispersion_real
_atom_type_scat_dispersion_imag
_atom_type_scat_source
C C 0.0033 0.0016 'International Tables Vol C Tables 4.2.6.8 and 6.1.1.4'
H H 0.0000 0.0000 'International Tables Vol C Tables 4.2.6.8 and 6.1.1.4'
N N 0.0061 0.0033 'International Tables Vol C Tables 4.2.6.8 and 6.1.1.4'
O O 0.0106 0.0060 'International Tables Vol C Tables 4.2.6.8 and 6.1.1.4'
S S 0.1246 0.1234 'International Tables Vol C Tables 4.2.6.8 and 6.1.1.4'

loop_
_geom_angle_atom_site_label_1
_geom_angle_atom_site_label_2
_geom_angle_atom_site_label_3
_geom_angle
C2 C1 C7 121.1(3)
C2 C1 S1 120.1(2)
C7 C1 S1 118.6(2)
C1 C2 C3 118.7(3)
C1 C2 H2 120.6
C3 C2 H2 120.6
C4 C3 C2 121.6(3)
C4 C3 H3 119.2
C2 C3 H3 119.2
C3 C4 C6 118.8(3)
C3 C4 C5 121.4(3)
C6 C4 C5 119.8(3)
C4 C5 H5A 109.5
C4 C5 H5B 109.5
H5A C5 H5B 109.5
C4 C5 H5C 109.5
H5A C5 H5C 109.5
H5B C5 H5C 109.5
C7 C6 C4 120.8(3)
C7 C6 H6 119.6
C4 C6 H6 119.6
C6 C7 C1 119.0(3)
C6 C7 H7 120.5
C1 C7 H7 120.5
C9 C8 N1 110.7(2)
C9 C8 H8A 109.5
N1 C8 H8A 109.5
C9 C8 H8B 109.5
N1 C8 H8B 109.5
H8A C8 H8B 108.1
C10 C9 C8 122.6(3)
C10 C9 C14 123.5(3)
C8 C9 C14 113.8(2)
C9 C10 C11 124.4(3)
C9 C10 H10 117.8
C11 C10 H10 117.8
C10 C11 C12 111.2(3)
C10 C11 H11A 109.4
C12 C11 H11A 109.4
C10 C11 H11B 109.4
C12 C11 H11B 109.4
H11A C11 H11B 108.0
C13 C12 C11 110.6(3)
C13 C12 H12A 109.5
C11 C12 H12A 109.5
C13 C12 H12B 109.5
C11 C12 H12B 109.5
H12A C12 H12B 108.1
C12 C13 C14 113.4(3)
C12 C13 H13A 108.9
C14 C13 H13A 108.9
C12 C13 H13B 108.9
C14 C13 H13B 108.9
H13A C13 H13B 107.7
C9 C14 C15 106.8(3)
C9 C14 C13 112.1(3)
C15 C14 C13 113.0(3)
C9 C14 H14 108.3
C15 C14 H14 108.3
C13 C14 H14 108.3
C14 C15 C16 113.3(3)
C14 C15 C22 114.0(3)
C16 C15 C22 109.9(3)
C14 C15 H15 106.3
C16 C15 H15 106.3
C22 C15 H15 106.3
C21 C16 C17 118.6(3)
C21 C16 C15 122.2(3)
C17 C16 C15 119.1(3)
C16 C17 C18 120.9(3)
C16 C17 H17 119.5
C18 C17 H17 119.5
C19 C18 C17 120.7(3)
C19 C18 H18 119.6
C17 C18 H18 119.6
C18 C19 C20 119.3(3)
C18 C19 H19 120.4
C20 C19 H19 120.4
C19 C20 C21 119.9(3)
C19 C20 H20 120.0
C21 C20 H20 120.0
C16 C21 C20 120.6(3)
C16 C21 H21 119.7
C20 C21 H21 119.7
O3 C22 N1 120.4(2)
O3 C22 C15 122.0(3)
N1 C22 C15 117.4(2)
C22 N1 C8 125.0(2)
C22 N1 S1 118.16(19)
C8 N1 S1 116.79(17)
O1 S1 O2 118.23(13)
O1 S1 N1 110.78(12)
O2 S1 N1 104.14(12)
O1 S1 C1 109.71(13)
O2 S1 C1 108.34(13)
N1 S1 C1 104.71(12)

loop_
_geom_bond_atom_site_label_1
_geom_bond_atom_site_label_2
_geom_bond_distance
C1 C2 1.379(4)
C1 C7 1.386(4)
C1 S1 1.755(3)
C2 C3 1.380(4)
C2 H2 0.9500
C3 C4 1.378(5)
C3 H3 0.9500
C4 C6 1.387(5)
C4 C5 1.505(4)
C5 H5A 0.9800
C5 H5B 0.9800
C5 H5C 0.9800
C6 C7 1.381(4)
C6 H6 0.9500
C7 H7 0.9500
C8 C9 1.483(4)
C8 N1 1.499(3)
C8 H8A 0.9900
C8 H8B 0.9900
C9 C10 1.314(4)
C9 C14 1.502(4)
C10 C11 1.497(4)
C10 H10 0.9500
C11 C12 1.518(5)
C11 H11A 0.9900
C11 H11B 0.9900
C12 C13 1.517(5)
C12 H12A 0.9900
C12 H12B 0.9900
C13 C14 1.520(4)
C13 H13A 0.9900
C13 H13B 0.9900
C14 C15 1.518(4)
C14 H14 1.0000
C15 C16 1.527(4)
C15 C22 1.534(4)
C15 H15 1.0000
C16 C21 1.370(5)
C16 C17 1.375(4)
C17 C18 1.377(5)
C17 H17 0.9500
C18 C19 1.364(5)
C18 H18 0.9500
C19 C20 1.375(5)
C19 H19 0.9500
C20 C21 1.396(5)
C20 H20 0.9500
C21 H21 0.9500
C22 O3 1.213(3)
C22 N1 1.391(4)
N1 S1 1.676(2)
O1 S1 1.421(2)
O2 S1 1.434(2)
